data_7213309
loop_
_publ_author_name
'Lee, Liang-Hui'
'Lynch, Vincent'
'Lagow, Richard J.'

_publ_section_title
;
 The synthesis and structural characterization of the first bis(benzocrown
 ethers) with polyyne linkages&#x200A;&#x2020;
;
_journal_issue 16
_journal_name_full 'Journal of the Chemical Society, Perkin Transactions 1'
_journal_page_first 2805
_journal_paper_doi 10.1039/b001856m
_journal_year 2000
_chemical_formula_sum 'C32 H38 O10'
_chemical_formula_weight 582.62
_chemical_name_systematic
; 
 Bis (benzo-15-crown-5) 1,3 butadiyne 
;
_space_group_IT_number 14
_symmetry_cell_setting monoclinic
_symmetry_space_group_name_Hall '-P 2ybc'
_symmetry_space_group_name_H-M 'P 1 21/c 1'
_atom_sites_solution_hydrogens geom
_atom_sites_solution_primary direct
_atom_sites_solution_secondary difmap
_audit_creation_method SHELXL
_cell_angle_alpha 90.00
_cell_angle_beta 100.95(1)
_cell_angle_gamma 90.00
_cell_formula_units_Z 2
_cell_length_a 13.344(1)
_cell_length_b 5.1406(5)
_cell_length_c 21.862(3)
_cell_measurement_reflns_used 46
_cell_measurement_temperature 198(2)
_cell_measurement_theta_max 10.9
_cell_measurement_theta_min 4.5
_cell_volume 1472.3(3)
_computing_structure_refinement 'SHELXL-93 (Sheldrick, 1993)'
_computing_structure_solution 'SHELXS-86 (Sheldrick, 1990)'
_diffrn_ambient_temperature 198(2)
_diffrn_measurement_device 'Siemens P4'
_diffrn_measurement_method \w-scans
_diffrn_radiation_monochromator graphite
_diffrn_radiation_source 'normal-focus sealed tube'
_diffrn_radiation_type MoK\a
_diffrn_radiation_wavelength 0.71073
_diffrn_reflns_av_R_equivalents 0.0520
_diffrn_reflns_av_sigmaI/netI 0.0915
_diffrn_reflns_limit_h_max 15
_diffrn_reflns_limit_h_min -1
_diffrn_reflns_limit_k_max 6
_diffrn_reflns_limit_k_min -1
_diffrn_reflns_limit_l_max 25
_diffrn_reflns_limit_l_min -25
_diffrn_reflns_number 2581
_diffrn_reflns_theta_max 25.00
_diffrn_reflns_theta_min 2.21
_diffrn_standards_interval_count 96
_diffrn_standards_number 4
_exptl_absorpt_coefficient_mu 0.097
_exptl_crystal_colour colorless
_exptl_crystal_density_diffrn 1.314
_exptl_crystal_description needle
_exptl_crystal_F_000 620
_refine_diff_density_max 0.613
_refine_diff_density_min -0.408
_refine_diff_density_rms 0.066
_refine_ls_extinction_coef 0.0051(34)
_refine_ls_extinction_expression Fc^*^=kFc[1+0.001xFc^2^\l^3^/sin(2\q)]^-1/4^
_refine_ls_extinction_method SHELXL
_refine_ls_goodness_of_fit_all 1.276
_refine_ls_goodness_of_fit_obs 1.620
_refine_ls_matrix_type full
_refine_ls_number_parameters 240
_refine_ls_number_reflns 1872
_refine_ls_number_restraints 234
_refine_ls_restrained_S_all 1.329
_refine_ls_restrained_S_obs 1.629
_refine_ls_R_factor_all 0.2049
_refine_ls_R_factor_obs 0.1143
_refine_ls_shift/esd_max -0.368
_refine_ls_shift/esd_mean 0.017
_refine_ls_structure_factor_coef Fsqd
_refine_ls_weighting_details 'w=1/[\s^2^(Fo^2^)+(0.0492P)^2^+4.6057P] where P=(Fo^2^+2Fc^2^)/3'
_refine_ls_weighting_scheme calc
_refine_ls_wR_factor_all 0.2671
_refine_ls_wR_factor_obs 0.2226
_reflns_number_observed 927
_reflns_number_total 1872
_reflns_observed_criterion >2sigma(I)
_cod_data_source_file b001856msup1.cif
_cod_data_source_block 2
_cod_depositor_comments
;
The following automatic conversions were performed:

'_symmetry_cell_setting' value 'Monoclinic' changed to 'monoclinic'
according to /home/saulius/struct/CIF-dictionaries/cif_core.dic
dictionary named 'cif_core.dic' version 2.4.2 from 2011-04-26.

Automatic conversion script
Id: cif_fix_values 1891 2012-01-12 08:04:46Z andrius 

The following automatic conversions were performed:

'_refine_ls_weighting_scheme' value 'calc
w=1/[\s^2^(Fo^2^)+(0.0492P)^2^+4.6057P] where P=(Fo^2^+2Fc^2^)/3' was
changed to 'calc'. New tag '_refine_ls_weighting_details' was
created. The value of the new tag was set to
'w=1/[\s^2^(Fo^2^)+(0.0492P)^2^+4.6057P] where P=(Fo^2^+2Fc^2^)/3'.

Automatic conversion script
Id: cif_fix_values 3143 2015-03-26 13:38:13Z robertas 
;
_cod_original_sg_symbol_H-M P21/c
_cod_database_code 7213309

loop_
_symmetry_equiv_pos_as_xyz
'x, y, z'
'-x, y+1/2, -z+1/2'
'-x, -y, -z'
'x, -y-1/2, z-1/2'

loop_
_atom_site_aniso_label
_atom_site_aniso_U_11
_atom_site_aniso_U_22
_atom_site_aniso_U_33
_atom_site_aniso_U_23
_atom_site_aniso_U_13
_atom_site_aniso_U_12
C1 0.038(4) 0.045(5) 0.039(5) 0.008(4) 0.002(4) 0.007(4)
C2 0.041(5) 0.044(5) 0.029(4) 0.001(4) 0.001(5) -0.004(4)
C3 0.037(4) 0.037(4) 0.029(5) 0.001(4) 0.000(4) -0.001(4)
C4 0.053(5) 0.047(5) 0.035(5) 0.008(5) 0.005(5) 0.010(5)
C5 0.049(5) 0.038(5) 0.046(5) 0.001(5) 0.011(5) 0.011(4)
C6 0.033(4) 0.036(4) 0.033(5) 0.007(4) 0.002(5) -0.001(4)
C7 0.038(4) 0.045(5) 0.029(5) 0.001(4) 0.000(5) -0.002(4)
C8 0.042(4) 0.042(5) 0.037(5) 0.003(4) 0.005(5) 0.009(4)
C9 0.038(4) 0.062(6) 0.057(6) 0.023(5) 0.012(5) 0.000(5)
C10 0.060(6) 0.102(8) 0.100(8) 0.043(7) 0.019(6) 0.024(6)
C15 0.060(5) 0.090(7) 0.041(6) 0.007(6) 0.015(5) -0.004(6)
C16 0.060(5) 0.075(6) 0.038(5) 0.005(5) 0.014(5) -0.003(5)
O1 0.043(3) 0.048(3) 0.042(4) 0.019(3) 0.000(3) 0.011(3)
O5 0.061(4) 0.072(4) 0.032(4) 0.015(4) 0.007(4) 0.012(4)
O4A 0.047(7) 0.047(7) 0.026(7) 0.006(6) -0.001(6) 0.003(6)
C14A 0.074(11) 0.072(11) 0.055(10) 0.006(9) 0.008(9) 0.009(9)
C13A 0.076(11) 0.086(11) 0.055(10) -0.005(9) 0.009(9) 0.006(9)
O3A 0.051(6) 0.053(7) 0.038(7) 0.032(6) 0.000(6) -0.014(6)
C12A 0.168(13) 0.166(14) 0.182(13) -0.004(9) 0.049(9) 0.005(9)
O4B 0.075(9) 0.084(10) 0.052(9) -0.003(8) 0.017(8) -0.016(8)
C14B 0.072(10) 0.081(11) 0.064(11) -0.005(9) 0.007(9) 0.003(9)
C13B 0.121(16) 0.134(17) 0.117(17) 0.005(11) 0.026(11) 0.006(11)
O3B 0.097(9) 0.080(9) 0.077(9) -0.002(8) 0.020(8) 0.013(8)
C12B 0.155(13) 0.152(14) 0.178(13) -0.010(9) 0.051(9) 0.001(9)
C11 0.098(8) 0.151(10) 0.109(9) 0.027(8) 0.033(8) 0.025(8)
O2 0.072(5) 0.220(9) 0.062(5) 0.038(6) -0.011(5) -0.024(6)

loop_
_atom_site_label
_atom_site_type_symbol
_atom_site_fract_x
_atom_site_fract_y
_atom_site_fract_z
_atom_site_U_iso_or_equiv
_atom_site_thermal_displace_type
_atom_site_occupancy
_atom_site_calc_flag
_atom_site_refinement_flags
_atom_site_disorder_group
C1 C 0.5240(6) 0.9123(17) 0.5214(4) 0.041(3) Uani 1 d U .
C2 C 0.5651(6) 0.7614(17) 0.5610(4) 0.039(3) Uani 1 d U .
C3 C 0.6187(6) 0.5881(16) 0.6068(4) 0.035(2) Uani 1 d U .
C4 C 0.6841(6) 0.4081(17) 0.5901(4) 0.045(3) Uani 1 d U .
H4 H 0.6922(6) 0.3996(17) 0.5475(4) 0.054 Uiso 1 d R .
C5 C 0.7373(7) 0.2365(17) 0.6339(4) 0.044(3) Uani 1 d U .
H5 H 0.7829(7) 0.1100(17) 0.6220(4) 0.053 Uiso 1 d R .
C6 C 0.7259(6) 0.2508(16) 0.6951(4) 0.035(2) Uani 1 d U .
C7 C 0.6590(6) 0.4345(17) 0.7131(4) 0.038(3) Uani 1 d U .
C8 C 0.6062(6) 0.6053(17) 0.6689(4) 0.041(3) Uani 1 d U .
H8 H 0.5615(6) 0.7329(17) 0.6813(4) 0.049 Uiso 1 d R .
C9 C 0.8506(6) -0.0779(19) 0.7283(4) 0.052(3) Uani 1 d DU .
H9A H 0.8191(6) -0.2070(19) 0.6991(4) 0.063 Uiso 1 d R .
H9B H 0.9015(6) 0.0125(19) 0.7108(4) 0.063 Uiso 1 d R .
C10 C 0.9032(8) -0.1888(20) 0.7904(5) 0.087(4) Uani 1 d DU .
H10A H 0.9358(8) -0.3515(20) 0.7851(5) 0.104 Uiso 1 d R .
H10B H 0.8534(8) -0.2143(20) 0.8163(5) 0.104 Uiso 1 d R .
C15 C 0.6291(6) 0.6184(22) 0.8697(4) 0.063(3) Uani 1 d DU .
H15A H 0.6066(6) 0.4471(22) 0.8782(4) 0.075 Uiso 1 d R .
H15B H 0.5924(6) 0.7443(22) 0.8893(4) 0.075 Uiso 1 d R .
C16 C 0.6115(7) 0.6524(21) 0.8005(4) 0.057(3) Uani 1 d DU .
H16A H 0.6472(7) 0.8063(21) 0.7920(4) 0.069 Uiso 1 d R .
H16B H 0.5405(7) 0.6710(21) 0.7823(4) 0.069 Uiso 1 d R .
O1 O 0.7745(4) 0.0980(11) 0.7425(3) 0.046(2) Uani 1 d U .
O5 O 0.6530(5) 0.4314(14) 0.7741(3) 0.055(2) Uani 1 d U .
O4A O 0.7364(7) 0.5907(28) 0.8904(5) 0.041(4) Uani 0.50 d PDU 1
C14A C 0.7634(11) 0.4661(41) 0.9503(8) 0.068(7) Uani 0.50 d PDU 1
H14A H 0.7421(11) 0.2879(41) 0.9448(8) 0.081 Uiso 0.50 d PR 1
H14B H 0.7265(11) 0.5456(41) 0.9791(8) 0.081 Uiso 0.50 d PR 1
C13A C 0.8685(12) 0.4550(35) 0.9759(8) 0.073(8) Uani 0.50 d PDU 1
H13A H 0.8810(12) 0.4607(35) 1.0206(8) 0.087 Uiso 0.50 d PR 1
H13B H 0.8975(12) 0.6077(35) 0.9609(8) 0.087 Uiso 0.50 d PR 1
O3A O 0.9113(8) 0.2213(21) 0.9549(5) 0.048(4) Uani 0.50 d PDU 1
C12A C 0.9412(22) 0.2544(36) 0.8967(8) 0.170(11) Uani 0.50 d PDU 1
H12A H 0.9886(22) 0.3968(36) 0.9009(8) 0.204 Uiso 0.50 d PR 1
H12B H 0.8846(22) 0.2946(36) 0.8640(8) 0.204 Uiso 0.50 d PR 1
O4B O 0.7288(9) 0.7198(34) 0.8926(6) 0.069(6) Uani 0.50 d PDU 2
C14B C 0.7685(12) 0.6433(40) 0.9560(7) 0.073(7) Uani 0.50 d PDU 2
H14C H 0.7121(12) 0.6453(40) 0.9774(7) 0.088 Uiso 0.50 d PR 2
H14D H 0.8187(12) 0.7655(40) 0.9759(7) 0.088 Uiso 0.50 d PR 2
C13B C 0.8137(21) 0.3975(36) 0.9613(14) 0.124(14) Uani 0.50 d PDU 2
H13C H 0.7649(21) 0.2778(36) 0.9388(14) 0.148 Uiso 0.50 d PR 2
H13D H 0.8316(21) 0.3392(36) 1.0037(14) 0.148 Uiso 0.50 d PR 2
O3B O 0.9024(10) 0.3955(29) 0.9332(8) 0.084(6) Uani 0.50 d PDU 2
C12B C 0.9118(17) 0.1596(49) 0.9007(9) 0.159(11) Uani 0.50 d PDU 2
H12C H 0.8644(17) 0.1793(49) 0.8620(9) 0.191 Uiso 0.50 d PR 2
H12D H 0.8828(17) 0.0290(49) 0.9234(9) 0.191 Uiso 0.50 d PR 2
C11 C 0.9929(8) 0.0340(26) 0.8814(4) 0.118(5) Uani 1 d DU .
H11A H 0.9832(8) -0.1296(26) 0.9007(4) 0.141 Uiso 1 d R .
H11B H 1.0624(8) 0.0860(26) 0.8961(4) 0.141 Uiso 1 d R .
O2 O 0.9744(5) -0.0007(19) 0.8165(3) 0.121(4) Uani 1 d DU .

loop_
_atom_type_symbol
_atom_type_description
_atom_type_scat_dispersion_real
_atom_type_scat_dispersion_imag
_atom_type_scat_source
C C 0.0033 0.0016 'International Tables Vol C Tables 4.2.6.8 and 6.1.1.4'
H H 0.0000 0.0000 'International Tables Vol C Tables 4.2.6.8 and 6.1.1.4'
O O 0.0106 0.0060 'International Tables Vol C Tables 4.2.6.8 and 6.1.1.4'

loop_
_geom_angle_atom_site_label_1
_geom_angle_atom_site_label_2
_geom_angle_atom_site_label_3
_geom_angle
_geom_angle_site_symmetry_3
C2 C1 C1 177.6(13) 3_676
C1 C2 C3 176.8(10) .
C4 C3 C8 120.1(8) .
C4 C3 C2 119.6(9) .
C8 C3 C2 120.3(8) .
C3 C4 C5 120.8(9) .
C3 C4 H4 119.1(5) .
C5 C4 H4 120.1(6) .
C6 C5 C4 119.9(9) .
C6 C5 H5 119.5(5) .
C4 C5 H5 120.6(6) .
O1 C6 C5 125.7(8) .
O1 C6 C7 114.2(8) .
C5 C6 C7 120.0(7) .
O5 C7 C8 125.1(9) .
O5 C7 C6 115.3(8) .
C8 C7 C6 119.6(9) .
C7 C8 C3 119.6(8) .
C7 C8 H8 119.6(6) .
C3 C8 H8 120.8(5) .
O1 C9 C10 105.5(8) .
O1 C9 H9A 109.8(4) .
C10 C9 H9A 113.9(5) .
O1 C9 H9B 111.4(5) .
C10 C9 H9B 107.3(6) .
H9A C9 H9B 109.0 .
O2 C10 C9 105.5(8) .
O2 C10 H10A 111.3(6) .
C9 C10 H10A 111.2(6) .
O2 C10 H10B 110.3(6) .
C9 C10 H10B 109.0(6) .
H10A C10 H10B 109.4 .
O4A C15 C16 106.8(9) .
O4B C15 C16 105.6(9) .
O4A C15 H15A 100.3(8) .
O4B C15 H15A 124.9(8) .
C16 C15 H15A 108.0(6) .
O4A C15 H15B 119.5(7) .
O4B C15 H15B 96.8(9) .
C16 C15 H15B 112.1(6) .
H15A C15 H15B 109.1 .
O5 C16 C15 108.4(8) .
O5 C16 H16A 109.4(5) .
C15 C16 H16A 107.7(6) .
O5 C16 H16B 109.7(4) .
C15 C16 H16B 112.6(5) .
H16A C16 H16B 108.9 .
C6 O1 C9 116.8(7) .
C7 O5 C16 119.2(7) .
C15 O4A C14A 113.4(12) .
C13A C14A O4A 115.9(17) .
C13A C14A H14A 105.0(11) .
O4A C14A H14A 107.0(10) .
C13A C14A H14B 110.7(8) .
O4A C14A H14B 109.6(9) .
H14A C14A H14B 108.25(6) .
H14C C14A H13D 103.9(14) .
C14A C13A O3A 109.4(11) .
C14A C13A H13A 111.7(9) .
O3A C13A H13A 110.2(8) .
C14A C13A H13B 105.5(12) .
O3A C13A H13B 111.3(8) .
H13A C13A H13B 108.60(7) .
C12A O3A C13A 112.5(10) .
C11 C12A O3A 110.7(12) .
C11 C12A H12A 107.2(14) .
O3A C12A H12A 107.4(12) .
C11 C12A H12B 110.5(11) .
O3A C12A H12B 112.3(12) .
H12A C12A H12B 108.5 .
C15 O4B C14B 112.7(13) .
C13B C14B O4B 113.7(19) .
C13B C14B H14C 109.6(9) .
O4B C14B H14C 106.7(9) .
C13B C14B H14D 107.5(14) .
O4B C14B H14D 110.8(10) .
H14C C14B H14D 108.4 .
C14B C13B O3B 110.4(12) .
C14B C13B H13C 107.3(14) .
O3B C13B H13C 108.1(13) .
C14B C13B H13D 112.9(13) .
O3B C13B H13D 109.7(15) .
H13C C13B H13D 108.35(5) .
C12B O3B C13B 112.3(11) .
C11 C12B O3B 134.0(20) .
C11 C12B H12B 104.3(16) .
C11 C12B H12C 101.7(10) .
O3B C12B H12C 104.1(12) .
C11 C12B H12D 104.2(13) .
O3B C12B H12D 104.7(12) .
H12C C12B H12D 105.41(9) .
C12B C11 O2 111.5(11) .
C12A C11 O2 110.1(10) .
C12B C11 H11A 95.6(13) .
C12A C11 H11A 119.4(10) .
O2 C11 H11A 108.6(7) .
C12B C11 H11B 121.8(11) .
C12A C11 H11B 100.6(14) .
O2 C11 H11B 110.2(6) .
H11A C11 H11B 107.5 .
C10 O2 C11 118.3(9) .

loop_
_geom_bond_atom_site_label_1
_geom_bond_atom_site_label_2
_geom_bond_distance
_geom_bond_site_symmetry_2
C1 C2 1.214(10) .
C1 C1 1.367(15) 3_676
C2 C3 1.427(10) .
C3 C4 1.368(12) .
C3 C8 1.401(12) .
C4 C5 1.393(10) .
C4 H4 0.96 .
C5 C6 1.377(12) .
C5 H5 0.96 .
C6 O1 1.363(8) .
C6 C7 1.406(12) .
C7 O5 1.353(11) .
C7 C8 1.393(10) .
C8 H8 0.96 .
C9 O1 1.438(11) .
C9 C10 1.517(12) .
C9 H9A 0.96 .
C9 H9B 0.96 .
C10 O2 1.398(8) .
C10 H10A 0.96 .
C10 H10B 0.96 .
C15 O4A 1.424(9) .
C15 O4B 1.427(9) .
C15 C16 1.496(12) .
C15 H15A 0.96 .
C15 H15B 0.96 .
C16 O5 1.432(11) .
C16 H16A 0.96 .
C16 H16B 0.96 .
O4A C14A 1.44(2) .
C14A C13A 1.409(14) .
C14A H14A 0.96 .
C14A H14B 0.96 .
C14A H14C 1.35(2) .
C14A H13C 1.00(3) .
C14A H13D 1.49(3) .
C13A O3A 1.441(9) .
C13A H13A 0.96 .
C13A H13B 0.96 .
C13A H13D 1.04(3) .
O3A C12A 1.414(10) .
O3A H12D 1.22(3) .
C12A C11 1.399(14) .
C12A H12A 0.96 .
C12A H12B 0.96 .
C12A H12C 1.22(4) .
O4B C14B 1.44(2) .
C14B C13B 1.395(15) .
C14B H14C 0.96 .
C14B H14D 0.96 .
C13B O3B 1.434(10) .
C13B H13C 0.96 .
C13B H13D 0.96 .
O3B C12B 1.423(10) .
C12B C11 1.392(14) .
C12B H12C 0.96 .
C12B H12D 0.96 .
C11 O2 1.406(8) .
C11 H11A 0.96 .
C11 H11B 0.96 .
